data_1524040
loop_
_publ_author_name
'Baud, G.'
'Besse, J.P.'
'Chevalier, R.'
'Chamberland, B.L.'

_publ_section_title
;
 Structure d'un oxyde double de rhenium a charpente de type K Sb O3
 cubique: Srx Re O3 (0.4<x<0.5)
;
_journal_name_full 'Journal of Solid State Chemistry'
_journal_page_first 157
_journal_page_last 162
_journal_volume 28
_journal_year 1979
_chemical_formula_sum 'O3 Re Sr0.4'
_chemical_name_systematic 'Re Sr0.4 O3'
_space_group_IT_number 204
_symmetry_space_group_name_Hall '-I 2 2 3'
_symmetry_space_group_name_H-M 'I m -3'
_cell_angle_alpha 90
_cell_angle_beta 90
_cell_angle_gamma 90
_cell_formula_units_Z 12
_cell_length_a 9.192
_cell_length_b 9.192
_cell_length_c 9.192
_cell_volume 776.658
_citation_journal_id_ASTM JSSCBI
_cod_data_source_file Baud_JSSCBI_1979_425.cif
_cod_data_source_block O3Re1Sr0.4
_cod_original_cell_volume 776.6585
_cod_original_formula_sum 'O3 Re1 Sr0.4'
_cod_database_code 1524040

loop_
_symmetry_equiv_pos_as_xyz
x,y,z
-x,-y,z
x,-y,-z
-x,y,-z
z,x,y
-z,-x,y
z,-x,-y
-z,x,-y
y,z,x
y,-z,-x
-y,z,-x
-y,-z,x
-x,-y,-z
x,y,-z
-x,y,z
x,-y,z
-z,-x,-y
z,x,-y
-z,x,y
z,-x,y
-y,-z,-x
-y,z,x
y,-z,x
y,z,-x
x+1/2,y+1/2,z+1/2
-x+1/2,-y+1/2,z+1/2
x+1/2,-y+1/2,-z+1/2
-x+1/2,y+1/2,-z+1/2
z+1/2,x+1/2,y+1/2
-z+1/2,-x+1/2,y+1/2
z+1/2,-x+1/2,-y+1/2
-z+1/2,x+1/2,-y+1/2
y+1/2,z+1/2,x+1/2
y+1/2,-z+1/2,-x+1/2
-y+1/2,z+1/2,-x+1/2
-y+1/2,-z+1/2,x+1/2
-x+1/2,-y+1/2,-z+1/2
x+1/2,y+1/2,-z+1/2
-x+1/2,y+1/2,z+1/2
x+1/2,-y+1/2,z+1/2
-z+1/2,-x+1/2,-y+1/2
z+1/2,x+1/2,-y+1/2
-z+1/2,x+1/2,y+1/2
z+1/2,-x+1/2,y+1/2
-y+1/2,-z+1/2,-x+1/2
-y+1/2,z+1/2,x+1/2
y+1/2,-z+1/2,x+1/2
y+1/2,z+1/2,-x+1/2

loop_
_atom_site_label
_atom_site_type_symbol
_atom_site_fract_x
_atom_site_fract_y
_atom_site_fract_z
_atom_site_occupancy
_atom_site_U_iso_or_equiv
O1 O-2 0.3301 0 0 1 0.0
Sr1 Sr+2 0.1832 0.1832 0.1832 0.3 0.0
Re1 Re+5 0.8679 0 0.5 1 0.0
O2 O-2 0 0.3508 0.2885 1 0.0
